data_7158391
loop_
_publ_author_name
'Goryaeva, Marina V.'
'Kushch, Svetlana O.'
'Burgart, Yanina V.'
'Ezhikova, Marina A.'
'Kodess, Mikhail I.'
'Slepukhin, Pavel A.'
'Triandafilova, Galina A.'
'Krasnykh, Olga P.'
'Yakovleva, Ekaterina I.'
'Zarubaev, Vladimir V.'
'Sinegubova, Ekaterina O.'
'Esaulkova, Iana L.'
'Shtro, Anna A.'
'Galochkina, Anastasia V.'
'Nikolaeva, Yulia V.'
'Saloutin, Victor I.'

_publ_section_title
;
 New heteroanalogs of tricyclic ascidian alkaloids: synthesis and
 biological activity.
;
_journal_issue 45
_journal_name_full 'Organic &amp; biomolecular chemistry'
_journal_page_first 9925
_journal_page_last 9935
_journal_paper_doi 10.1039/d1ob01843d
_journal_volume 19
_journal_year 2021
_chemical_formula_moiety 'C17 H19 F3 N2 O2'
_chemical_formula_sum 'C17 H19 F3 N2 O2'
_chemical_formula_weight 340.34
_space_group_crystal_system triclinic
_space_group_IT_number 2
_space_group_name_Hall '-P 1'
_space_group_name_H-M_alt 'P -1'
_atom_sites_solution_hydrogens mixed
_atom_sites_solution_primary direct
_audit_creation_date 2020-06-19
_audit_creation_method
;
Olex2 1.3
(compiled 2020.02.04 svn.rd84adfe8 for OlexSys, GUI svn.r6032)
;
_audit_update_record
;
2021-09-04 deposited with the CCDC.	2021-10-28 downloaded from the CCDC.
;
_cell_angle_alpha 70.519(9)
_cell_angle_beta 89.748(7)
_cell_angle_gamma 79.574(8)
_cell_formula_units_Z 4
_cell_length_a 11.7168(10)
_cell_length_b 11.9298(13)
_cell_length_c 12.1371(12)
_cell_measurement_reflns_used 1523
_cell_measurement_temperature 295(2)
_cell_measurement_theta_max 25.3070
_cell_measurement_theta_min 3.7500
_cell_volume 1570.1(3)
_computing_cell_refinement 'CrysAlisPro 1.171.39.38a (Rigaku OD, 2017)'
_computing_data_collection 'CrysAlisPro 1.171.39.38a (Rigaku OD, 2017)'
_computing_data_reduction 'CrysAlisPro 1.171.39.38a (Rigaku OD, 2017)'
_computing_molecular_graphics 'Olex2 1.3 (Dolomanov et al., 2009)'
_computing_publication_material 'Olex2 1.3 (Dolomanov et al., 2009)'
_computing_structure_refinement 'SHELXL 2018/3 (Sheldrick, 2015)'
_computing_structure_solution 'SHELXS  (Sheldrick, 2008)'
_diffrn_ambient_temperature 295(2)
_diffrn_detector 'CCD plate'
_diffrn_detector_area_resol_mean 16.5253
_diffrn_detector_type Sapphire3
_diffrn_measured_fraction_theta_full 0.983
_diffrn_measured_fraction_theta_max 0.967
_diffrn_measurement_details
;
List of Runs (angles in degrees, time in seconds):

  # Type    Start    End  Width  t~exp~   \w     \q     \k     \f   Frames
#--------------------------------------------------------------------------
  1  \w     -2.00  24.00   1.00   60.00    --   22.21  69.00 -42.00   26
  2  \w     19.00  47.00   1.00   60.00    --   22.21 -69.00-175.00   28
  3  \w    -46.00  45.00   1.00   60.00    --  -23.92  69.00 -42.00   91
  4  \w    -90.00   0.00   1.00   60.00    --  -23.92 -69.00-175.00   90
  5  \w    -25.00  64.00   1.00   60.00    --   22.21 -99.00  60.00   89
  6  \w    -48.00  23.00   1.00   60.00    --   22.21 -77.00  90.00   71
;
_diffrn_measurement_device 'four-circle diffractometer'
_diffrn_measurement_device_type 'Xcalibur, Sapphire3'
_diffrn_measurement_method '\w scans'
_diffrn_orient_matrix_type 'CrysAlisPro convention (1999,Acta A55,543-557)'
_diffrn_orient_matrix_UB_11 0.0154011000
_diffrn_orient_matrix_UB_12 -0.0469028000
_diffrn_orient_matrix_UB_13 -0.0240776000
_diffrn_orient_matrix_UB_21 0.0454931000
_diffrn_orient_matrix_UB_22 0.0280249000
_diffrn_orient_matrix_UB_23 -0.0288192000
_diffrn_orient_matrix_UB_31 0.0386764000
_diffrn_orient_matrix_UB_32 -0.0337894000
_diffrn_orient_matrix_UB_33 0.0494616000
_diffrn_radiation_monochromator graphite
_diffrn_radiation_probe x-ray
_diffrn_radiation_type 'Mo K\a'
_diffrn_radiation_wavelength 0.71073
_diffrn_reflns_av_R_equivalents 0.0657
_diffrn_reflns_av_unetI/netI 0.1339
_diffrn_reflns_Laue_measured_fraction_full 0.983
_diffrn_reflns_Laue_measured_fraction_max 0.967
_diffrn_reflns_limit_h_max 15
_diffrn_reflns_limit_h_min -10
_diffrn_reflns_limit_k_max 11
_diffrn_reflns_limit_k_min -15
_diffrn_reflns_limit_l_max 16
_diffrn_reflns_limit_l_min -16
_diffrn_reflns_number 12701
_diffrn_reflns_point_group_measured_fraction_full 0.983
_diffrn_reflns_point_group_measured_fraction_max 0.967
_diffrn_reflns_theta_full 26.000
_diffrn_reflns_theta_max 28.282
_diffrn_reflns_theta_min 3.543
_diffrn_source 'fine-focus sealed X-ray tube'
_diffrn_source_type 'Enhance (Mo) X-ray Source'
_exptl_absorpt_coefficient_mu 0.119
_exptl_absorpt_correction_T_max 1.00000
_exptl_absorpt_correction_T_min 0.69472
_exptl_absorpt_correction_type multi-scan
_exptl_absorpt_process_details
;
CrysAlisPro 1.171.39.38a (Rigaku Oxford Diffraction, 2017)
Empirical absorption correction using spherical harmonics,
 implemented in SCALE3 ABSPACK scaling algorithm.
;
_exptl_crystal_colour colourless
_exptl_crystal_colour_primary colourless
_exptl_crystal_density_diffrn 1.440
_exptl_crystal_description plate
_exptl_crystal_F_000 712
_exptl_crystal_size_max 0.45
_exptl_crystal_size_mid 0.23
_exptl_crystal_size_min 0.07
_refine_diff_density_max 0.327
_refine_diff_density_min -0.264
_refine_diff_density_rms 0.065
_refine_ls_extinction_coef 0.0031(17)
_refine_ls_extinction_expression Fc^*^=kFc[1+0.001xFc^2^\l^3^/sin(2\q)]^-1/4^
_refine_ls_extinction_method 'SHELXL-2018/3 (Sheldrick 2018)'
_refine_ls_goodness_of_fit_ref 0.984
_refine_ls_hydrogen_treatment mixed
_refine_ls_matrix_type full
_refine_ls_number_parameters 454
_refine_ls_number_reflns 7528
_refine_ls_number_restraints 0
_refine_ls_restrained_S_all 0.984
_refine_ls_R_factor_all 0.1978
_refine_ls_R_factor_gt 0.0742
_refine_ls_shift/su_max 0.000
_refine_ls_shift/su_mean 0.000
_refine_ls_structure_factor_coef Fsqd
_refine_ls_weighting_details 'w=1/[\s^2^(Fo^2^)+(0.0740P)^2^] where P=(Fo^2^+2Fc^2^)/3'
_refine_ls_weighting_scheme calc
_refine_ls_wR_factor_gt 0.1604
_refine_ls_wR_factor_ref 0.2399
_reflns_Friedel_coverage 0.000
_reflns_number_gt 2835
_reflns_number_total 7528
_reflns_threshold_expression 'I > 2\s(I)'
_cod_data_source_file d1ob01843d2.cif
_cod_data_source_block exp_792
_cod_depositor_comments 'Adding full bibliography for 7158386--7158394.cif.'
_cod_database_code 7158391
_shelx_shelxl_version_number 2018/3
_shelx_space_group_comment
;
The symmetry employed for this shelxl refinement is uniquely defined
by the following loop, which should always be used as a source of
symmetry information in preference to the above space-group names.
They are only intended as comments.
;
_shelx_estimated_absorpt_t_max 0.992
_shelx_estimated_absorpt_t_min 0.949
_reflns_odcompleteness_completeness 96.84
_reflns_odcompleteness_iscentric 1
_reflns_odcompleteness_theta 28.22
_olex2_refinement_description
;
1. Fixed Uiso
 At 1.2 times of:
  All C(H) groups, All C(H,H) groups, All N(H) groups
2.a Riding coordinates:
 N1(H1A)
2.b Secondary CH2 refined with riding coordinates:
 C17(H17A,H17B), C2A(H2AA,H2AB), C17A(H17C,H17D), C8(H8A,H8B), C2(H2A,H2B),
 C5A(H5AA,H5AB), C8A(H8AA,H8AB), C5(H5A,H5B), C7A(H7AA,H7AB), C7(H7A,H7B),
 C6A(H6AA,H6AB), C6(H6A,H6B)
2.c Aromatic/amide H refined with riding coordinates:
 C12A(H12A), C12(H12), C15(H15), C13A(H13A), C15A(H15A), C13(H13), C14(H14),
 C14A(H14A)
;
_olex2_submission_special_instructions 'No special instructions were received'
_oxdiff_exptl_absorpt_empirical_details
;
Empirical correction (ABSPACK) includes:
- Absorption correction using spherical harmonics
- Frame scaling
;
_oxdiff_exptl_absorpt_empirical_full_max 1.372
_oxdiff_exptl_absorpt_empirical_full_min 0.826

loop_
_space_group_symop_operation_xyz
'x, y, z'
'-x, -y, -z'

loop_
_atom_site_label
_atom_site_type_symbol
_atom_site_fract_x
_atom_site_fract_y
_atom_site_fract_z
_atom_site_U_iso_or_equiv
_atom_site_adp_type
_atom_site_occupancy
_atom_site_site_symmetry_order
_atom_site_calc_flag
_atom_site_refinement_flags_posn
_atom_site_refinement_flags_adp
_atom_site_refinement_flags_occupancy
_atom_site_disorder_assembly
_atom_site_disorder_group
O1 O 1.6408(3) 0.1522(3) 0.3521(3) 0.0535(8) Uani 1 1 d . . . . .
O3 O 1.1386(2) -0.0855(3) 0.4500(3) 0.0566(8) Uani 1 1 d . . . . .
N1A N 1.3483(3) -0.0176(3) 0.1572(3) 0.0430(8) Uani 1 1 d . . . . .
O4 O 1.1962(2) -0.1573(3) 0.1524(3) 0.0537(8) Uani 1 1 d . . . . .
F1 F 1.5061(2) 0.3572(2) 0.3048(3) 0.0717(8) Uani 1 1 d . . . . .
F2A F 1.1369(2) -0.3642(2) 0.1999(3) 0.0751(9) Uani 1 1 d . . . . .
F2 F 1.5994(2) 0.4552(2) 0.1665(3) 0.0738(9) Uani 1 1 d . . . . .
N2 N 1.7829(2) 0.0733(3) 0.1448(3) 0.0443(8) Uani 1 1 d . . . . .
N1 N 1.8444(3) 0.0081(3) 0.3437(3) 0.0480(9) Uani 1 1 d . . . . .
H1A H 1.885349 0.017213 0.397642 0.058 Uiso 1 1 d R U . . .
O2 O 1.6123(2) 0.0784(3) 0.0546(3) 0.0591(8) Uani 1 1 d . . . . .
N2A N 1.3062(2) -0.0778(3) 0.3557(3) 0.0421(8) Uani 1 1 d . . . . .
F3A F 1.2679(2) -0.4628(2) 0.3353(3) 0.0726(8) Uani 1 1 d . . . . .
F3 F 1.6749(2) 0.3859(2) 0.3419(3) 0.0815(9) Uani 1 1 d . . . . .
C9 C 1.8515(3) 0.1033(3) 0.2285(3) 0.0403(9) Uani 1 1 d . . . . .
F1A F 1.3157(2) -0.3894(2) 0.1587(3) 0.0760(8) Uani 1 1 d . . . . .
C16A C 1.3042(3) 0.1372(4) 0.2497(4) 0.0475(10) Uani 1 1 d . . . . .
C9A C 1.3875(3) -0.1096(3) 0.2728(3) 0.0410(9) Uani 1 1 d . . . . .
C4A C 1.3822(3) -0.2357(3) 0.2681(4) 0.0426(10) Uani 1 1 d . . . . .
C3A C 1.2553(3) -0.2474(3) 0.2554(4) 0.0407(9) Uani 1 1 d . . . . .
C1A C 1.2100(3) -0.1257(4) 0.3912(4) 0.0430(10) Uani 1 1 d . . . . .
C3 C 1.6680(3) 0.2403(3) 0.2491(4) 0.0422(9) Uani 1 1 d . . . . .
C1 C 1.6681(3) 0.1202(4) 0.1122(4) 0.0435(10) Uani 1 1 d . . . . .
C12A C 1.3250(3) 0.1953(4) 0.0420(4) 0.0501(11) Uani 1 1 d . . . . .
H12A H 1.342901 0.173943 -0.024011 0.060 Uiso 1 1 calc R U . . .
C4 C 1.7998(3) 0.2279(3) 0.2352(4) 0.0434(10) Uani 1 1 d . . . . .
C11 C 1.8664(3) -0.1131(3) 0.3482(4) 0.0456(10) Uani 1 1 d . . . . .
C16 C 1.8562(3) -0.1416(4) 0.2465(4) 0.0526(11) Uani 1 1 d . . . . .
C10A C 1.2438(4) -0.3655(4) 0.2382(4) 0.0542(11) Uani 1 1 d . . . . .
C10 C 1.6123(3) 0.3591(4) 0.2646(4) 0.0534(11) Uani 1 1 d . . . . .
C11A C 1.3274(3) 0.1051(3) 0.1502(4) 0.0436(10) Uani 1 1 d . . . . .
C17 C 1.8320(3) -0.0424(4) 0.1296(4) 0.0540(11) Uani 1 1 d . . . . .
H17A H 1.903496 -0.035683 0.089450 0.065 Uiso 1 1 calc R U . . .
H17B H 1.777673 -0.061939 0.081914 0.065 Uiso 1 1 calc R U . . .
C2A C 1.1929(3) -0.2346(4) 0.3622(4) 0.0464(10) Uani 1 1 d . . . . .
H2AA H 1.110379 -0.229762 0.348378 0.056 Uiso 1 1 calc R U . . .
H2AB H 1.220592 -0.306778 0.429112 0.056 Uiso 1 1 calc R U . . .
C17A C 1.3105(4) 0.0398(4) 0.3677(4) 0.0551(11) Uani 1 1 d . . . . .
H17C H 1.382140 0.033890 0.410827 0.066 Uiso 1 1 calc R U . . .
H17D H 1.246034 0.061365 0.411808 0.066 Uiso 1 1 calc R U . . .
C8 C 1.9788(3) 0.0968(4) 0.1979(4) 0.0527(11) Uani 1 1 d . . . . .
H8A H 2.023823 0.101896 0.262369 0.063 Uiso 1 1 calc R U . . .
H8B H 2.007856 0.018842 0.189467 0.063 Uiso 1 1 calc R U . . .
C2 C 1.6103(3) 0.2276(4) 0.1431(4) 0.0464(10) Uani 1 1 d . . . . .
H2A H 1.529964 0.221294 0.158178 0.056 Uiso 1 1 calc R U . . .
H2B H 1.610381 0.300380 0.076366 0.056 Uiso 1 1 calc R U . . .
C5A C 1.4502(3) -0.3391(4) 0.3738(4) 0.0540(12) Uani 1 1 d . . . . .
H5AA H 1.406718 -0.344792 0.443040 0.065 Uiso 1 1 calc R U . . .
H5AB H 1.455829 -0.415103 0.359390 0.065 Uiso 1 1 calc R U . . .
C12 C 1.8922(3) -0.2057(4) 0.4564(4) 0.0586(13) Uani 1 1 d . . . . .
H12 H 1.901096 -0.187193 0.524052 0.070 Uiso 1 1 calc R U . . .
C15 C 1.8703(3) -0.2619(4) 0.2555(5) 0.0666(14) Uani 1 1 d . . . . .
H15 H 1.864324 -0.281386 0.188003 0.080 Uiso 1 1 calc R U . . .
C8A C 1.5123(3) -0.1033(4) 0.3041(4) 0.0529(12) Uani 1 1 d . . . . .
H8AA H 1.559752 -0.107133 0.239307 0.063 Uiso 1 1 calc R U . . .
H8AB H 1.512121 -0.025706 0.313583 0.063 Uiso 1 1 calc R U . . .
C5 C 1.8298(3) 0.3317(4) 0.1302(4) 0.0575(12) Uani 1 1 d . . . . .
H5A H 1.783494 0.338265 0.061468 0.069 Uiso 1 1 calc R U . . .
H5B H 1.807559 0.407069 0.145845 0.069 Uiso 1 1 calc R U . . .
C7A C 1.5673(3) -0.2025(4) 0.4138(4) 0.0627(14) Uani 1 1 d . . . . .
H7AA H 1.645305 -0.192357 0.429107 0.075 Uiso 1 1 calc R U . . .
H7AB H 1.522109 -0.198753 0.480136 0.075 Uiso 1 1 calc R U . . .
C13A C 1.2963(4) 0.3162(4) 0.0310(5) 0.0661(14) Uani 1 1 d . . . . .
H13A H 1.293653 0.376051 -0.041967 0.079 Uiso 1 1 calc R U . . .
C15A C 1.2770(3) 0.2580(4) 0.2379(5) 0.0610(13) Uani 1 1 d . . . . .
H15A H 1.261875 0.280301 0.303744 0.073 Uiso 1 1 calc R U . . .
C7 C 1.9977(3) 0.1952(4) 0.0875(4) 0.0640(14) Uani 1 1 d . . . . .
H7A H 1.954339 0.190570 0.021688 0.077 Uiso 1 1 calc R U . . .
H7B H 2.079495 0.185176 0.071900 0.077 Uiso 1 1 calc R U . . .
C13 C 1.9044(4) -0.3255(4) 0.4623(6) 0.0744(18) Uani 1 1 d . . . . .
H13 H 1.920430 -0.387250 0.534418 0.089 Uiso 1 1 calc R U . . .
C14 C 1.8930(4) -0.3538(5) 0.3624(7) 0.0794(18) Uani 1 1 d . . . . .
H14 H 1.900588 -0.434133 0.366791 0.095 Uiso 1 1 calc R U . . .
C14A C 1.2719(4) 0.3468(4) 0.1288(6) 0.0730(16) Uani 1 1 d . . . . .
H14A H 1.251735 0.428017 0.122040 0.088 Uiso 1 1 calc R U . . .
C6A C 1.5715(3) -0.3220(4) 0.3978(5) 0.0695(16) Uani 1 1 d . . . . .
H6AA H 1.607264 -0.386553 0.467816 0.083 Uiso 1 1 calc R U . . .
H6AB H 1.618688 -0.326048 0.332866 0.083 Uiso 1 1 calc R U . . .
C6 C 1.9569(3) 0.3170(4) 0.1026(5) 0.0728(16) Uani 1 1 d . . . . .
H6A H 2.003288 0.322908 0.165703 0.087 Uiso 1 1 calc R U . . .
H6B H 1.967014 0.381355 0.031305 0.087 Uiso 1 1 calc R U . . .
H4 H 1.835(3) 0.224(3) 0.311(4) 0.045(11) Uiso 1 1 d . . . . .
H1AA H 1.391(3) -0.033(4) 0.104(4) 0.070(15) Uiso 1 1 d . . . . .
H1 H 1.691(4) 0.101(4) 0.369(4) 0.069(17) Uiso 1 1 d . . . . .
H4AA H 1.424(3) -0.238(3) 0.198(4) 0.058(12) Uiso 1 1 d . . . . .
H4A H 1.223(4) -0.081(5) 0.126(5) 0.11(2) Uiso 1 1 d . . . . .

loop_
_atom_site_aniso_label
_atom_site_aniso_U_11
_atom_site_aniso_U_22
_atom_site_aniso_U_33
_atom_site_aniso_U_23
_atom_site_aniso_U_13
_atom_site_aniso_U_12
O1 0.0598(18) 0.0560(19) 0.0357(18) -0.0087(15) 0.0106(14) -0.0020(15)
O3 0.0461(15) 0.090(2) 0.0451(19) -0.0415(17) 0.0085(13) -0.0076(13)
N1A 0.0552(19) 0.046(2) 0.0268(19) -0.0127(16) 0.0027(15) -0.0052(14)
O4 0.0621(17) 0.0553(19) 0.0389(18) -0.0125(15) -0.0114(13) -0.0049(14)
F1 0.0656(15) 0.0719(17) 0.076(2) -0.0310(16) 0.0193(13) 0.0022(11)
F2A 0.0731(17) 0.0750(18) 0.087(2) -0.0369(17) -0.0124(15) -0.0211(13)
F2 0.0852(17) 0.0529(15) 0.069(2) -0.0104(15) 0.0120(14) 0.0027(12)
N2 0.0454(17) 0.054(2) 0.037(2) -0.0239(17) -0.0031(14) -0.0020(14)
N1 0.0575(19) 0.052(2) 0.0305(19) -0.0126(17) -0.0023(14) -0.0030(14)
O2 0.0514(16) 0.091(2) 0.050(2) -0.0417(18) 0.0050(13) -0.0188(14)
N2A 0.0472(17) 0.0491(19) 0.0329(19) -0.0176(16) 0.0047(14) -0.0091(13)
F3A 0.0960(18) 0.0474(15) 0.069(2) -0.0107(15) -0.0037(15) -0.0158(12)
F3 0.0911(19) 0.0827(19) 0.089(2) -0.0600(18) -0.0084(16) -0.0025(14)
C9 0.046(2) 0.044(2) 0.030(2) -0.0129(18) 0.0006(16) -0.0048(15)
F1A 0.0983(19) 0.0773(18) 0.077(2) -0.0549(17) 0.0277(16) -0.0225(14)
C16A 0.047(2) 0.046(2) 0.055(3) -0.025(2) 0.0041(19) -0.0100(16)
C9A 0.045(2) 0.042(2) 0.030(2) -0.0082(18) 0.0023(16) -0.0037(15)
C4A 0.044(2) 0.043(2) 0.038(2) -0.0132(19) 0.0039(17) -0.0025(15)
C3A 0.047(2) 0.038(2) 0.035(2) -0.0126(18) 0.0023(17) -0.0048(15)
C1A 0.040(2) 0.057(2) 0.032(2) -0.018(2) -0.0023(16) -0.0036(16)
C3 0.049(2) 0.044(2) 0.034(2) -0.0125(19) 0.0033(17) -0.0087(16)
C1 0.042(2) 0.063(3) 0.033(2) -0.024(2) 0.0029(17) -0.0135(17)
C12A 0.057(2) 0.048(2) 0.042(3) -0.011(2) -0.0025(19) -0.0073(17)
C4 0.048(2) 0.048(2) 0.036(2) -0.016(2) -0.0055(18) -0.0081(16)
C11 0.0365(19) 0.042(2) 0.055(3) -0.016(2) 0.0009(17) 0.0006(15)
C16 0.046(2) 0.049(3) 0.065(3) -0.027(2) 0.005(2) 0.0002(17)
C10A 0.060(3) 0.055(3) 0.050(3) -0.021(2) 0.002(2) -0.0106(19)
C10 0.057(3) 0.052(3) 0.054(3) -0.023(2) 0.004(2) -0.0087(19)
C11A 0.042(2) 0.041(2) 0.047(3) -0.015(2) 0.0000(17) -0.0057(15)
C17 0.059(2) 0.064(3) 0.047(3) -0.033(2) -0.004(2) -0.0023(19)
C2A 0.0400(19) 0.062(3) 0.041(3) -0.021(2) 0.0056(17) -0.0118(17)
C17A 0.069(3) 0.062(3) 0.048(3) -0.035(2) 0.011(2) -0.015(2)
C8 0.044(2) 0.061(3) 0.051(3) -0.019(2) -0.0070(19) -0.0043(17)
C2 0.044(2) 0.055(2) 0.038(2) -0.015(2) -0.0009(17) -0.0063(16)
C5A 0.050(2) 0.049(2) 0.054(3) -0.011(2) -0.0040(19) -0.0026(17)
C12 0.048(2) 0.055(3) 0.057(3) -0.006(2) 0.004(2) 0.0051(18)
C15 0.058(3) 0.059(3) 0.084(4) -0.033(3) -0.007(2) 0.004(2)
C8A 0.051(2) 0.052(2) 0.054(3) -0.015(2) 0.002(2) -0.0108(18)
C5 0.059(3) 0.053(3) 0.057(3) -0.013(2) 0.002(2) -0.0106(18)
C7A 0.047(2) 0.075(3) 0.058(3) -0.011(3) -0.007(2) -0.013(2)
C13A 0.067(3) 0.053(3) 0.072(4) -0.013(3) -0.006(3) -0.012(2)
C15A 0.066(3) 0.057(3) 0.072(4) -0.036(3) 0.008(2) -0.016(2)
C7 0.047(2) 0.085(3) 0.056(3) -0.018(3) 0.007(2) -0.014(2)
C13 0.052(3) 0.056(3) 0.087(5) 0.004(3) 0.010(3) 0.004(2)
C14 0.063(3) 0.059(3) 0.113(6) -0.028(4) 0.001(3) -0.003(2)
C14A 0.079(3) 0.046(3) 0.097(5) -0.027(3) 0.001(3) -0.012(2)
C6A 0.047(2) 0.064(3) 0.077(4) -0.005(3) -0.003(2) 0.001(2)
C6 0.055(3) 0.080(3) 0.077(4) -0.014(3) 0.006(2) -0.020(2)

loop_
_atom_type_symbol
_atom_type_description
_atom_type_scat_dispersion_real
_atom_type_scat_dispersion_imag
_atom_type_scat_source
C C 0.0033 0.0016 'International Tables Vol C Tables 4.2.6.8 and 6.1.1.4'
H H 0.0000 0.0000 'International Tables Vol C Tables 4.2.6.8 and 6.1.1.4'
F F 0.0171 0.0103 'International Tables Vol C Tables 4.2.6.8 and 6.1.1.4'
N N 0.0061 0.0033 'International Tables Vol C Tables 4.2.6.8 and 6.1.1.4'
O O 0.0106 0.0060 'International Tables Vol C Tables 4.2.6.8 and 6.1.1.4'

loop_
_geom_angle_atom_site_label_1
_geom_angle_atom_site_label_2
_geom_angle_atom_site_label_3
_geom_angle
_geom_angle_site_symmetry_1
_geom_angle_site_symmetry_3
_geom_angle_publ_flag
C3 O1 H1 107(4) . . ?
C9A N1A H1AA 110(3) . . ?
C11A N1A C9A 117.2(4) . . ?
C11A N1A H1AA 115(3) . . ?
C3A O4 H4A 116(3) . . ?
C1 N2 C9 125.1(3) . . ?
C1 N2 C17 117.7(3) . . ?
C17 N2 C9 113.8(3) . . ?
C9 N1 H1A 110.9 . . ?
C11 N1 H1A 110.9 . . ?
C11 N1 C9 117.6(3) . . ?
C1A N2A C9A 125.5(3) . . ?
C1A N2A C17A 117.3(3) . . ?
C17A N2A C9A 114.0(3) . . ?
N2 C9 N1 104.9(3) . . ?
N2 C9 C4 111.3(3) . . ?
N2 C9 C8 111.3(3) . . ?
N1 C9 C4 109.5(3) . . ?
N1 C9 C8 109.1(3) . . ?
C4 C9 C8 110.6(3) . . ?
C11A C16A C17A 119.7(4) . . ?
C15A C16A C11A 119.0(4) . . ?
C15A C16A C17A 121.3(4) . . ?
N1A C9A N2A 105.5(3) . . ?
N1A C9A C4A 109.2(3) . . ?
N1A C9A C8A 109.2(3) . . ?
N2A C9A C4A 111.3(3) . . ?
N2A C9A C8A 111.1(4) . . ?
C8A C9A C4A 110.3(3) . . ?
C9A C4A C5A 112.5(4) . . ?
C9A C4A H4AA 103(2) . . ?
C3A C4A C9A 109.9(3) . . ?
C3A C4A C5A 112.4(3) . . ?
C3A C4A H4AA 112(2) . . ?
C5A C4A H4AA 107(2) . . ?
O4 C3A C4A 111.8(3) . . ?
O4 C3A C10A 103.2(3) . . ?
O4 C3A C2A 109.0(3) . . ?
C10A C3A C4A 112.6(3) . . ?
C10A C3A C2A 110.8(3) . . ?
C2A C3A C4A 109.2(4) . . ?
O3 C1A N2A 122.2(4) . . ?
O3 C1A C2A 118.9(3) . . ?
N2A C1A C2A 118.8(3) . . ?
O1 C3 C4 112.3(3) . . ?
O1 C3 C10 103.0(3) . . ?
O1 C3 C2 109.2(3) . . ?
C10 C3 C4 113.3(3) . . ?
C10 C3 C2 109.9(3) . . ?
C2 C3 C4 109.0(3) . . ?
N2 C1 C2 119.3(4) . . ?
O2 C1 N2 121.2(4) . . ?
O2 C1 C2 119.5(3) . . ?
C11A C12A H12A 119.5 . . ?
C13A C12A H12A 119.5 . . ?
C13A C12A C11A 120.9(5) . . ?
C9 C4 C3 110.5(3) . . ?
C9 C4 C5 112.1(4) . . ?
C9 C4 H4 102(2) . . ?
C3 C4 C5 112.2(3) . . ?
C3 C4 H4 107(2) . . ?
C5 C4 H4 113(2) . . ?
C16 C11 N1 120.5(4) . . ?
C16 C11 C12 119.9(4) . . ?
C12 C11 N1 119.4(4) . . ?
C11 C16 C17 120.1(4) . . ?
C15 C16 C11 118.9(5) . . ?
C15 C16 C17 121.1(5) . . ?
F2A C10A F3A 105.5(3) . . ?
F2A C10A F1A 106.2(4) . . ?
F2A C10A C3A 112.7(3) . . ?
F3A C10A F1A 106.0(3) . . ?
F3A C10A C3A 114.2(4) . . ?
F1A C10A C3A 111.7(3) . . ?
F1 C10 F3 106.0(4) . . ?
F1 C10 C3 112.7(3) . . ?
F2 C10 F1 105.4(3) . . ?
F2 C10 F3 105.8(4) . . ?
F2 C10 C3 114.4(4) . . ?
F3 C10 C3 111.9(3) . . ?
C16A C11A N1A 120.9(4) . . ?
C12A C11A N1A 119.6(4) . . ?
C12A C11A C16A 119.5(4) . . ?
N2 C17 C16 110.3(4) . . ?
N2 C17 H17A 109.6 . . ?
N2 C17 H17B 109.6 . . ?
C16 C17 H17A 109.6 . . ?
C16 C17 H17B 109.6 . . ?
H17A C17 H17B 108.1 . . ?
C3A C2A H2AA 108.8 . . ?
C3A C2A H2AB 108.8 . . ?
C1A C2A C3A 113.8(3) . . ?
C1A C2A H2AA 108.8 . . ?
C1A C2A H2AB 108.8 . . ?
H2AA C2A H2AB 107.7 . . ?
N2A C17A C16A 111.1(4) . . ?
N2A C17A H17C 109.4 . . ?
N2A C17A H17D 109.4 . . ?
C16A C17A H17C 109.4 . . ?
C16A C17A H17D 109.4 . . ?
H17C C17A H17D 108.0 . . ?
C9 C8 H8A 108.8 . . ?
C9 C8 H8B 108.8 . . ?
H8A C8 H8B 107.7 . . ?
C7 C8 C9 113.9(3) . . ?
C7 C8 H8A 108.8 . . ?
C7 C8 H8B 108.8 . . ?
C3 C2 H2A 108.8 . . ?
C3 C2 H2B 108.8 . . ?
C1 C2 C3 113.9(3) . . ?
C1 C2 H2A 108.8 . . ?
C1 C2 H2B 108.8 . . ?
H2A C2 H2B 107.7 . . ?
C4A C5A H5AA 108.8 . . ?
C4A C5A H5AB 108.8 . . ?
H5AA C5A H5AB 107.7 . . ?
C6A C5A C4A 113.7(3) . . ?
C6A C5A H5AA 108.8 . . ?
C6A C5A H5AB 108.8 . . ?
C11 C12 H12 120.2 . . ?
C13 C12 C11 119.6(5) . . ?
C13 C12 H12 120.2 . . ?
C16 C15 H15 119.2 . . ?
C14 C15 C16 121.6(6) . . ?
C14 C15 H15 119.2 . . ?
C9A C8A H8AA 108.7 . . ?
C9A C8A H8AB 108.7 . . ?
H8AA C8A H8AB 107.6 . . ?
C7A C8A C9A 114.3(3) . . ?
C7A C8A H8AA 108.7 . . ?
C7A C8A H8AB 108.7 . . ?
C4 C5 H5A 108.6 . . ?
C4 C5 H5B 108.6 . . ?
H5A C5 H5B 107.5 . . ?
C6 C5 C4 114.8(3) . . ?
C6 C5 H5A 108.6 . . ?
C6 C5 H5B 108.6 . . ?
C8A C7A H7AA 109.9 . . ?
C8A C7A H7AB 109.9 . . ?
H7AA C7A H7AB 108.3 . . ?
C6A C7A C8A 108.8(4) . . ?
C6A C7A H7AA 109.9 . . ?
C6A C7A H7AB 109.9 . . ?
C12A C13A H13A 120.4 . . ?
C14A C13A C12A 119.2(5) . . ?
C14A C13A H13A 120.4 . . ?
C16A C15A H15A 119.6 . . ?
C16A C15A C14A 120.7(5) . . ?
C14A C15A H15A 119.6 . . ?
C8 C7 H7A 109.9 . . ?
C8 C7 H7B 109.9 . . ?
C8 C7 C6 108.8(4) . . ?
H7A C7 H7B 108.3 . . ?
C6 C7 H7A 109.9 . . ?
C6 C7 H7B 109.9 . . ?
C12 C13 H13 119.7 . . ?
C14 C13 C12 120.5(5) . . ?
C14 C13 H13 119.7 . . ?
C15 C14 H14 120.3 . . ?
C13 C14 C15 119.4(5) . . ?
C13 C14 H14 120.3 . . ?
C13A C14A C15A 120.6(5) . . ?
C13A C14A H14A 119.7 . . ?
C15A C14A H14A 119.7 . . ?
C5A C6A H6AA 109.5 . . ?
C5A C6A H6AB 109.5 . . ?
C7A C6A C5A 110.6(3) . . ?
C7A C6A H6AA 109.5 . . ?
C7A C6A H6AB 109.5 . . ?
H6AA C6A H6AB 108.1 . . ?
C5 C6 C7 110.1(4) . . ?
C5 C6 H6A 109.6 . . ?
C5 C6 H6B 109.6 . . ?
C7 C6 H6A 109.6 . . ?
C7 C6 H6B 109.6 . . ?
H6A C6 H6B 108.1 . . ?

loop_
_geom_bond_atom_site_label_1
_geom_bond_atom_site_label_2
_geom_bond_distance
_geom_bond_site_symmetry_2
_geom_bond_publ_flag
O1 C3 1.418(4) . ?
O1 H1 0.74(4) . ?
O3 C1A 1.231(4) . ?
N1A C9A 1.477(5) . ?
N1A C11A 1.412(5) . ?
N1A H1AA 0.86(5) . ?
O4 C3A 1.429(4) . ?
O4 H4A 0.97(5) . ?
F1 C10 1.336(4) . ?
F2A C10A 1.334(5) . ?
F2 C10 1.336(5) . ?
N2 C9 1.469(5) . ?
N2 C1 1.366(4) . ?
N2 C17 1.467(5) . ?
N1 H1A 0.8600 . ?
N1 C9 1.492(5) . ?
N1 C11 1.405(5) . ?
O2 C1 1.234(5) . ?
N2A C9A 1.477(5) . ?
N2A C1A 1.360(4) . ?
N2A C17A 1.467(5) . ?
F3A C10A 1.337(5) . ?
F3 C10 1.346(5) . ?
C9 C4 1.529(5) . ?
C9 C8 1.530(5) . ?
F1A C10A 1.346(5) . ?
C16A C11A 1.396(6) . ?
C16A C17A 1.505(6) . ?
C16A C15A 1.377(6) . ?
C9A C4A 1.537(6) . ?
C9A C8A 1.533(5) . ?
C4A C3A 1.532(5) . ?
C4A C5A 1.549(5) . ?
C4A H4AA 0.99(4) . ?
C3A C10A 1.520(6) . ?
C3A C2A 1.523(6) . ?
C1A C2A 1.501(6) . ?
C3 C4 1.538(5) . ?
C3 C10 1.520(6) . ?
C3 C2 1.520(6) . ?
C1 C2 1.498(6) . ?
C12A H12A 0.9300 . ?
C12A C11A 1.390(5) . ?
C12A C13A 1.382(6) . ?
C4 C5 1.543(5) . ?
C4 H4 1.00(4) . ?
C11 C16 1.396(6) . ?
C11 C12 1.397(6) . ?
C16 C17 1.502(6) . ?
C16 C15 1.381(6) . ?
C17 H17A 0.9700 . ?
C17 H17B 0.9700 . ?
C2A H2AA 0.9700 . ?
C2A H2AB 0.9700 . ?
C17A H17C 0.9700 . ?
C17A H17D 0.9700 . ?
C8 H8A 0.9700 . ?
C8 H8B 0.9700 . ?
C8 C7 1.505(6) . ?
C2 H2A 0.9700 . ?
C2 H2B 0.9700 . ?
C5A H5AA 0.9700 . ?
C5A H5AB 0.9700 . ?
C5A C6A 1.515(5) . ?
C12 H12 0.9300 . ?
C12 C13 1.388(7) . ?
C15 H15 0.9300 . ?
C15 C14 1.380(7) . ?
C8A H8AA 0.9700 . ?
C8A H8AB 0.9700 . ?
C8A C7A 1.507(5) . ?
C5 H5A 0.9700 . ?
C5 H5B 0.9700 . ?
C5 C6 1.517(5) . ?
C7A H7AA 0.9700 . ?
C7A H7AB 0.9700 . ?
C7A C6A 1.494(7) . ?
C13A H13A 0.9300 . ?
C13A C14A 1.369(8) . ?
C15A H15A 0.9300 . ?
C15A C14A 1.386(7) . ?
C7 H7A 0.9700 . ?
C7 H7B 0.9700 . ?
C7 C6 1.517(7) . ?
C13 H13 0.9300 . ?
C13 C14 1.376(8) . ?
C14 H14 0.9300 . ?
C14A H14A 0.9300 . ?
C6A H6AA 0.9700 . ?
C6A H6AB 0.9700 . ?
C6 H6A 0.9700 . ?
C6 H6B 0.9700 . ?

loop_
_geom_torsion_atom_site_label_1
_geom_torsion_atom_site_label_2
_geom_torsion_atom_site_label_3
_geom_torsion_atom_site_label_4
_geom_torsion
_geom_torsion_site_symmetry_1
_geom_torsion_site_symmetry_2
_geom_torsion_site_symmetry_3
_geom_torsion_site_symmetry_4
_geom_torsion_publ_flag
O1 C3 C4 C9 60.0(5) . . . . ?
O1 C3 C4 C5 -174.1(4) . . . . ?
O1 C3 C10 F1 -43.1(5) . . . . ?
O1 C3 C10 F2 -163.4(3) . . . . ?
O1 C3 C10 F3 76.3(4) . . . . ?
O1 C3 C2 C1 -74.4(4) . . . . ?
O3 C1A C2A C3A 158.0(3) . . . . ?
N1A C9A C4A C3A -68.6(4) . . . . ?
N1A C9A C4A C5A 165.5(3) . . . . ?
N1A C9A C8A C7A -173.3(4) . . . . ?
O4 C3A C10A F2A -44.4(4) . . . . ?
O4 C3A C10A F3A -164.7(3) . . . . ?
O4 C3A C10A F1A 75.0(4) . . . . ?
O4 C3A C2A C1A -72.5(4) . . . . ?
N2 C9 C4 C3 48.1(4) . . . . ?
N2 C9 C4 C5 -77.9(4) . . . . ?
N2 C9 C8 C7 69.2(5) . . . . ?
N2 C1 C2 C3 -24.9(5) . . . . ?
N1 C9 C4 C3 -67.5(4) . . . . ?
N1 C9 C4 C5 166.6(3) . . . . ?
N1 C9 C8 C7 -175.5(4) . . . . ?
N1 C11 C16 C17 5.4(5) . . . . ?
N1 C11 C16 C15 -175.4(3) . . . . ?
N1 C11 C12 C13 174.6(3) . . . . ?
O2 C1 C2 C3 157.5(3) . . . . ?
N2A C9A C4A C3A 47.6(4) . . . . ?
N2A C9A C4A C5A -78.4(4) . . . . ?
N2A C9A C8A C7A 70.7(4) . . . . ?
N2A C1A C2A C3A -24.6(5) . . . . ?
C9 N2 C1 O2 -169.7(3) . . . . ?
C9 N2 C1 C2 12.8(6) . . . . ?
C9 N2 C17 C16 51.6(4) . . . . ?
C9 N1 C11 C16 -21.1(5) . . . . ?
C9 N1 C11 C12 162.6(3) . . . . ?
C9 C4 C5 C6 -47.9(5) . . . . ?
C9 C8 C7 C6 60.9(5) . . . . ?
C16A C15A C14A C13A -1.4(7) . . . . ?
C9A N1A C11A C16A -22.1(5) . . . . ?
C9A N1A C11A C12A 160.7(3) . . . . ?
C9A N2A C1A O3 -171.5(3) . . . . ?
C9A N2A C1A C2A 11.2(5) . . . . ?
C9A N2A C17A C16A 48.8(4) . . . . ?
C9A C4A C3A O4 58.7(4) . . . . ?
C9A C4A C3A C10A 174.3(4) . . . . ?
C9A C4A C3A C2A -62.1(4) . . . . ?
C9A C4A C5A C6A -48.3(5) . . . . ?
C9A C8A C7A C6A 60.5(5) . . . . ?
C4A C9A C8A C7A -53.2(5) . . . . ?
C4A C3A C10A F2A -165.1(3) . . . . ?
C4A C3A C10A F3A 74.6(4) . . . . ?
C4A C3A C10A F1A -45.7(5) . . . . ?
C4A C3A C2A C1A 49.9(4) . . . . ?
C4A C5A C6A C7A 55.4(6) . . . . ?
C3A C4A C5A C6A -172.9(4) . . . . ?
C1A N2A C9A N1A 95.3(4) . . . . ?
C1A N2A C9A C4A -23.1(5) . . . . ?
C1A N2A C9A C8A -146.4(3) . . . . ?
C1A N2A C17A C16A -112.2(4) . . . . ?
C3 C4 C5 C6 -173.0(4) . . . . ?
C1 N2 C9 N1 93.8(4) . . . . ?
C1 N2 C9 C4 -24.6(5) . . . . ?
C1 N2 C9 C8 -148.4(3) . . . . ?
C1 N2 C17 C16 -108.7(4) . . . . ?
C12A C13A C14A C15A 0.7(7) . . . . ?
C4 C9 C8 C7 -55.0(5) . . . . ?
C4 C3 C10 F1 -164.6(4) . . . . ?
C4 C3 C10 F2 75.1(5) . . . . ?
C4 C3 C10 F3 -45.3(5) . . . . ?
C4 C3 C2 C1 48.7(4) . . . . ?
C4 C5 C6 C7 53.6(6) . . . . ?
C11 N1 C9 N2 48.2(4) . . . . ?
C11 N1 C9 C4 167.8(3) . . . . ?
C11 N1 C9 C8 -71.0(4) . . . . ?
C11 C16 C17 N2 -19.7(5) . . . . ?
C11 C16 C15 C14 0.6(6) . . . . ?
C11 C12 C13 C14 0.9(6) . . . . ?
C16 C11 C12 C13 -1.7(5) . . . . ?
C16 C15 C14 C13 -1.4(7) . . . . ?
C10A C3A C2A C1A 174.6(3) . . . . ?
C10 C3 C4 C9 176.1(3) . . . . ?
C10 C3 C4 C5 -58.0(5) . . . . ?
C10 C3 C2 C1 173.4(3) . . . . ?
C11A N1A C9A N2A 49.2(4) . . . . ?
C11A N1A C9A C4A 169.0(3) . . . . ?
C11A N1A C9A C8A -70.3(4) . . . . ?
C11A C16A C17A N2A -17.5(5) . . . . ?
C11A C16A C15A C14A 0.4(6) . . . . ?
C11A C12A C13A C14A 1.1(6) . . . . ?
C17 N2 C9 N1 -64.9(4) . . . . ?
C17 N2 C9 C4 176.8(3) . . . . ?
C17 N2 C9 C8 52.9(4) . . . . ?
C17 N2 C1 O2 -11.7(6) . . . . ?
C17 N2 C1 C2 170.7(3) . . . . ?
C17 C16 C15 C14 179.8(4) . . . . ?
C2A C3A C10A F2A 72.2(5) . . . . ?
C2A C3A C10A F3A -48.1(4) . . . . ?
C2A C3A C10A F1A -168.4(3) . . . . ?
C17A N2A C9A N1A -63.9(4) . . . . ?
C17A N2A C9A C4A 177.7(3) . . . . ?
C17A N2A C9A C8A 54.3(4) . . . . ?
C17A N2A C1A O3 -12.8(6) . . . . ?
C17A N2A C1A C2A 169.8(3) . . . . ?
C17A C16A C11A N1A 4.8(5) . . . . ?
C17A C16A C11A C12A -178.0(3) . . . . ?
C17A C16A C15A C14A 179.7(4) . . . . ?
C8 C9 C4 C3 172.3(3) . . . . ?
C8 C9 C4 C5 46.3(5) . . . . ?
C8 C7 C6 C5 -58.1(5) . . . . ?
C2 C3 C4 C9 -61.2(4) . . . . ?
C2 C3 C4 C5 64.7(4) . . . . ?
C2 C3 C10 F1 73.2(5) . . . . ?
C2 C3 C10 F2 -47.2(5) . . . . ?
C2 C3 C10 F3 -167.5(3) . . . . ?
C5A C4A C3A O4 -175.3(3) . . . . ?
C5A C4A C3A C10A -59.6(5) . . . . ?
C5A C4A C3A C2A 64.0(4) . . . . ?
C12 C11 C16 C17 -178.2(3) . . . . ?
C12 C11 C16 C15 1.0(5) . . . . ?
C12 C13 C14 C15 0.6(7) . . . . ?
C15 C16 C17 N2 161.1(3) . . . . ?
C8A C9A C4A C3A 171.4(3) . . . . ?
C8A C9A C4A C5A 45.4(4) . . . . ?
C8A C7A C6A C5A -59.6(5) . . . . ?
C13A C12A C11A N1A 175.2(3) . . . . ?
C13A C12A C11A C16A -2.1(6) . . . . ?
C15A C16A C11A N1A -175.9(3) . . . . ?
C15A C16A C11A C12A 1.3(5) . . . . ?
C15A C16A C17A N2A 163.2(3) . . . . ?
